data_7125136
loop_
_publ_author_name
'Tu, Deshuang'
'Leong, Pakkin'
'Li, Zhihong'
'Hu, Rongrong'
'Shi, Chao'
'Zhang, Kenneth Yin'
'Yan, Hong'
'Zhao, Qiang'

_publ_section_title
;
 A carborane-triggered metastable charge transfer state leading to
 spontaneous recovery of mechanochromic luminescence.
;
_journal_issue 84
_journal_name_full 'Chemical communications (Cambridge, England)'
_journal_page_first 12494
_journal_page_last 12497
_journal_paper_doi 10.1039/c6cc07093k
_journal_volume 52
_journal_year 2016
_chemical_formula_sum 'C H B'
_chemical_formula_weight 23.83
_space_group_IT_number 14
_space_group_name_Hall '-P 2ybc'
_space_group_name_H-M_alt 'P 1 21/c 1'
_symmetry_cell_setting monoclinic
_symmetry_space_group_name_H-M 'P 1 21/c 1'
_atom_sites_solution_hydrogens geom
_atom_sites_solution_primary direct
_atom_sites_solution_secondary difmap
_audit_creation_method SHELXL-97
_audit_update_record
;
2015-04-25 deposited with the CCDC.
2016-09-28 downloaded from the CCDC.
;
_cell_angle_alpha 90.00
_cell_angle_beta 108.429(3)
_cell_angle_gamma 90.00
_cell_formula_units_Z 69
_cell_length_a 15.683(3)
_cell_length_b 13.493(2)
_cell_length_c 11.675(2)
_cell_measurement_temperature 296(2)
_cell_volume 2343.9(7)
_computing_structure_refinement 'SHELXL-97 (Sheldrick, 1997)'
_computing_structure_solution 'SHELXS-97 (Sheldrick, 1990)'
_diffrn_ambient_temperature 296(2)
_diffrn_measured_fraction_theta_full 0.978
_diffrn_measured_fraction_theta_max 0.978
_diffrn_radiation_monochromator graphite
_diffrn_radiation_source 'fine-focus sealed tube'
_diffrn_radiation_type MoK\a
_diffrn_radiation_wavelength 0.71073
_diffrn_reflns_av_R_equivalents 0.1231
_diffrn_reflns_av_sigmaI/netI 0.1280
_diffrn_reflns_limit_h_max 20
_diffrn_reflns_limit_h_min -20
_diffrn_reflns_limit_k_max 17
_diffrn_reflns_limit_k_min -17
_diffrn_reflns_limit_l_max 9
_diffrn_reflns_limit_l_min -15
_diffrn_reflns_number 19838
_diffrn_reflns_theta_full 27.51
_diffrn_reflns_theta_max 27.51
_diffrn_reflns_theta_min 1.37
_exptl_absorpt_coefficient_mu 0.055
_exptl_crystal_density_diffrn 1.165
_exptl_crystal_density_method 'not measured'
_exptl_crystal_F_000 828
_refine_diff_density_max 0.355
_refine_diff_density_min -0.400
_refine_diff_density_rms 0.077
_refine_ls_extinction_method none
_refine_ls_goodness_of_fit_ref 1.063
_refine_ls_hydrogen_treatment mixed
_refine_ls_matrix_type full
_refine_ls_number_parameters 367
_refine_ls_number_reflns 5275
_refine_ls_number_restraints 0
_refine_ls_restrained_S_all 1.063
_refine_ls_R_factor_all 0.1060
_refine_ls_R_factor_gt 0.0742
_refine_ls_shift/su_max 0.044
_refine_ls_shift/su_mean 0.004
_refine_ls_structure_factor_coef Fsqd
_refine_ls_weighting_details 'calc w=1/[\s^2^(Fo^2^)+(0.1158P)^2^+0.0472P] where P=(Fo^2^+2Fc^2^)/3'
_refine_ls_weighting_scheme calc
_refine_ls_wR_factor_gt 0.1968
_refine_ls_wR_factor_ref 0.2357
_reflns_number_gt 3598
_reflns_number_total 5275
_reflns_threshold_expression >2sigma(I)
_cod_data_source_file c6cc07093k2.cif
_cod_data_source_block aaa
_cod_depositor_comments
;
The following automatic conversions were performed:

data item '_symmetry_cell_setting' value 'Monoclinic' was changed to
'monoclinic' in accordance with the
/home/saulius/struct/COD-crude-data/automatic-downloads/DataCite-retrospective/RSC/depositions/lib/dictionaries/cif_core.dic
dictionary named 'cif_core.dic' version 2.4.2 last updated on
2011-04-26.

Automatic conversion script
Id: cif_fix_values 6909 2019-04-08 15:41:33Z antanas 
;
_cod_original_cell_volume 2344.0(7)
_cod_original_sg_symbol_H-M P2(1)/c
_cod_database_code 7125136

loop_
_symmetry_equiv_pos_as_xyz
'x, y, z'
'-x, y+1/2, -z+1/2'
'-x, -y, -z'
'x, -y-1/2, z-1/2'

loop_
_atom_site_label
_atom_site_type_symbol
_atom_site_fract_x
_atom_site_fract_y
_atom_site_fract_z
_atom_site_U_iso_or_equiv
_atom_site_adp_type
_atom_site_occupancy
_atom_site_symmetry_multiplicity
_atom_site_calc_flag
_atom_site_refinement_flags
B2 B 0.65940(17) 1.20458(18) 0.4030(2) 0.0244(5) Uani 1 1 d .
B3 B 0.50315(16) 1.0797(2) 0.3218(2) 0.0248(6) Uani 1 1 d .
B4 B 0.69559(16) 1.08088(18) 0.4102(2) 0.0194(5) Uani 1 1 d .
B5 B 0.69841(16) 1.15570(18) 0.2872(2) 0.0226(5) Uani 1 1 d .
B6 B 0.59764(17) 1.11010(19) 0.4467(2) 0.0236(5) Uani 1 1 d .
B7 B 0.53899(17) 1.20416(19) 0.3478(2) 0.0251(6) Uani 1 1 d .
B8 B 0.60349(17) 1.12579(19) 0.1607(2) 0.0244(5) Uani 1 1 d .
B9 B 0.60175(18) 1.23282(19) 0.2493(2) 0.0270(6) Uani 1 1 d .
B10 B 0.50543(18) 1.15482(19) 0.1985(2) 0.0260(6) Uani 1 1 d .
B11 B 0.54263(15) 1.03118(19) 0.2066(2) 0.0218(5) Uani 1 1 d .
C1 C 0.85951(14) 0.71746(17) 0.13685(19) 0.0245(5) Uani 1 1 d .
C2 C 0.71036(13) 0.95534(15) 0.22840(18) 0.0186(4) Uani 1 1 d .
C3 C 0.92561(14) 0.73706(18) 0.0826(2) 0.0259(5) Uani 1 1 d .
C4 C 0.80550(14) 0.80121(16) 0.1626(2) 0.0227(5) Uani 1 1 d .
C5 C 0.84880(16) 0.62218(18) 0.1789(2) 0.0283(5) Uani 1 1 d .
C6 C 0.97765(17) 0.56595(19) 0.1240(2) 0.0351(6) Uani 1 1 d .
H40 H 1.0183 0.5163 0.1220 0.042 Uiso 1 1 calc R
C7 C 0.78841(15) 0.91829(17) 0.3095(2) 0.0233(5) Uani 1 1 d .
C8 C 0.91001(17) 0.54452(18) 0.1731(2) 0.0309(6) Uani 1 1 d .
C9 C 0.8994(2) 0.4493(2) 0.2182(2) 0.0400(7) Uani 1 1 d .
C10 C 0.93456(15) 0.83100(19) 0.0314(2) 0.0287(5) Uani 1 1 d .
C11 C 0.77785(17) 0.59781(19) 0.2276(2) 0.0341(6) Uani 1 1 d .
C12 C 0.83554(14) 0.84217(17) 0.2772(2) 0.0249(5) Uani 1 1 d .
H12 H 0.8879 0.8183 0.3330 0.030 Uiso 1 1 calc R
C13 C 0.99926(17) 0.8464(2) -0.0216(2) 0.0361(6) Uani 1 1 d .
H13 H 1.0033 0.9079 -0.0556 0.043 Uiso 1 1 calc R
C14 C 0.98715(16) 0.65940(19) 0.0775(2) 0.0318(6) Uani 1 1 d .
C15 C 0.7688(2) 0.5046(2) 0.2673(2) 0.0400(6) Uani 1 1 d .
H15 H 0.7216 0.4899 0.2966 0.048 Uiso 1 1 calc R
C16 C 1.05547(15) 0.6805(2) 0.0232(2) 0.0379(7) Uani 1 1 d .
C17 C 0.72815(17) 0.8388(2) 0.0802(2) 0.0347(6) Uani 1 1 d .
C18 C 1.06097(15) 0.7703(2) -0.0261(2) 0.0396(7) Uani 1 1 d .
H18 H 1.1048 0.7820 -0.0627 0.048 Uiso 1 1 calc R
C19 C 0.68129(16) 0.91534(19) 0.1131(2) 0.0313(6) Uani 1 1 d .
C20 C 0.8323(2) 0.4297(2) 0.2636(2) 0.0452(7) Uani 1 1 d .
H20 H 0.8272 0.3667 0.2930 0.054 Uiso 1 1 calc R
C21 C 0.65884(13) 1.03728(15) 0.26336(18) 0.0177(4) Uani 1 1 d .
C22 C 0.59919(13) 1.01060(16) 0.35746(19) 0.0197(5) Uani 1 1 d .
C23 C 0.60273(15) 0.90550(16) 0.4027(2) 0.0258(5) Uani 1 1 d .
H23A H 0.6556 0.8968 0.4712 0.039 Uiso 1 1 calc R
H23B H 0.6045 0.8605 0.3398 0.039 Uiso 1 1 calc R
H23C H 0.5503 0.8923 0.4259 0.039 Uiso 1 1 calc R
H2 H 0.927(2) 0.395(2) 0.218(3) 0.051(9) Uiso 1 1 d .
H3 H 1.0962(17) 0.6257(19) 0.020(2) 0.033(7) Uiso 1 1 d .
H4 H 0.8963(15) 0.8832(18) 0.035(2) 0.020(6) Uiso 1 1 d .
H5 H 0.7056(16) 0.8151(19) -0.003(2) 0.030(7) Uiso 1 1 d .
H6 H 0.624(2) 0.942(2) 0.053(3) 0.051(8) Uiso 1 1 d .
H7 H 0.803(2) 0.946(2) 0.389(3) 0.063(10) Uiso 1 1 d .
H8 H 0.5106(18) 0.967(2) 0.155(2) 0.037(7) Uiso 1 1 d .
H9 H 0.7426(15) 1.0441(16) 0.473(2) 0.017(5) Uiso 1 1 d .
H10 H 0.7495(17) 1.1662(18) 0.264(2) 0.027(6) Uiso 1 1 d .
H50 H 0.6044(16) 1.1220(18) 0.066(2) 0.032(7) Uiso 1 1 d .
H42 H 0.5906(19) 1.092(2) 0.538(3) 0.046(8) Uiso 1 1 d .
H14 H 0.7026(13) 1.2555(16) 0.4719(19) 0.016(5) Uiso 1 1 d .
H43 H 0.6069(17) 1.3103(19) 0.215(2) 0.038(7) Uiso 1 1 d .
H16 H 0.4495(15) 1.1804(18) 0.132(2) 0.028(6) Uiso 1 1 d .
H17 H 0.5014(15) 1.2615(18) 0.377(2) 0.025(6) Uiso 1 1 d .
H41 H 0.4506(16) 1.0415(19) 0.338(2) 0.036(7) Uiso 1 1 d .
H11 H 0.7257(16) 0.6579(18) 0.226(2) 0.030(7) Uiso 1 1 d .

loop_
_atom_site_aniso_label
_atom_site_aniso_U_11
_atom_site_aniso_U_22
_atom_site_aniso_U_33
_atom_site_aniso_U_23
_atom_site_aniso_U_13
_atom_site_aniso_U_12
B2 0.0294(12) 0.0186(12) 0.0249(13) -0.0028(10) 0.0080(11) -0.0011(10)
B3 0.0205(11) 0.0275(14) 0.0267(14) -0.0032(11) 0.0078(11) 0.0033(10)
B4 0.0210(11) 0.0202(12) 0.0158(12) -0.0026(10) 0.0041(10) -0.0004(9)
B5 0.0239(11) 0.0193(12) 0.0248(13) 0.0011(10) 0.0081(11) -0.0023(10)
B6 0.0272(12) 0.0240(13) 0.0208(13) -0.0030(10) 0.0094(11) 0.0002(10)
B7 0.0270(12) 0.0205(13) 0.0259(14) -0.0058(10) 0.0056(11) 0.0038(10)
B8 0.0286(12) 0.0229(13) 0.0202(13) 0.0050(10) 0.0059(11) 0.0056(10)
B9 0.0330(13) 0.0167(12) 0.0296(14) 0.0023(10) 0.0077(12) 0.0039(10)
B10 0.0269(12) 0.0242(13) 0.0233(13) -0.0002(10) 0.0026(11) 0.0078(10)
B11 0.0196(11) 0.0219(13) 0.0200(12) -0.0027(10) 0.0008(10) 0.0006(9)
C1 0.0268(10) 0.0282(12) 0.0134(10) -0.0063(9) -0.0010(9) 0.0081(9)
C2 0.0204(9) 0.0203(11) 0.0152(10) -0.0012(8) 0.0059(8) 0.0013(8)
C3 0.0204(10) 0.0340(13) 0.0174(11) -0.0084(10) -0.0024(9) 0.0067(9)
C4 0.0245(10) 0.0243(11) 0.0182(11) -0.0030(9) 0.0049(9) 0.0037(9)
C5 0.0333(12) 0.0288(13) 0.0156(11) -0.0042(9) -0.0026(10) 0.0082(10)
C6 0.0337(12) 0.0400(15) 0.0221(12) -0.0105(11) -0.0045(10) 0.0165(11)
C7 0.0259(10) 0.0261(12) 0.0156(11) -0.0031(9) 0.0034(9) 0.0045(9)
C8 0.0360(12) 0.0291(13) 0.0181(11) -0.0063(10) -0.0049(10) 0.0130(10)
C9 0.0535(16) 0.0317(15) 0.0228(13) -0.0043(11) -0.0050(12) 0.0146(13)
C10 0.0258(11) 0.0347(13) 0.0226(12) -0.0113(10) 0.0034(10) 0.0028(10)
C11 0.0403(13) 0.0339(14) 0.0218(12) -0.0034(10) 0.0008(11) 0.0049(11)
C12 0.0245(10) 0.0310(12) 0.0157(11) -0.0012(9) 0.0015(9) 0.0074(9)
C13 0.0372(13) 0.0403(15) 0.0291(13) -0.0123(11) 0.0080(11) -0.0065(11)
C14 0.0285(11) 0.0409(15) 0.0180(12) -0.0144(10) -0.0041(10) 0.0109(11)
C15 0.0494(15) 0.0341(15) 0.0301(14) 0.0016(11) 0.0035(12) 0.0003(12)
C16 0.0225(11) 0.0545(18) 0.0310(14) -0.0197(13) 0.0003(10) 0.0079(11)
C17 0.0351(13) 0.0427(15) 0.0185(12) -0.0113(11) -0.0026(10) 0.0157(11)
C18 0.0244(11) 0.0608(19) 0.0324(14) -0.0217(13) 0.0070(11) -0.0062(12)
C19 0.0301(12) 0.0388(14) 0.0180(12) -0.0067(10) -0.0023(10) 0.0153(11)
C20 0.0666(19) 0.0318(14) 0.0266(14) 0.0057(11) -0.0001(14) 0.0053(13)
C21 0.0202(9) 0.0194(10) 0.0127(10) -0.0008(8) 0.0039(8) -0.0003(8)
C22 0.0222(10) 0.0189(11) 0.0195(11) -0.0006(8) 0.0087(9) 0.0003(8)
C23 0.0336(12) 0.0198(11) 0.0273(12) 0.0042(9) 0.0142(10) -0.0010(9)

loop_
_atom_type_symbol
_atom_type_description
_atom_type_scat_dispersion_real
_atom_type_scat_dispersion_imag
_atom_type_scat_source
C C 0.0033 0.0016 'International Tables Vol C Tables 4.2.6.8 and 6.1.1.4'
H H 0.0000 0.0000 'International Tables Vol C Tables 4.2.6.8 and 6.1.1.4'
B B 0.0013 0.0007 'International Tables Vol C Tables 4.2.6.8 and 6.1.1.4'

loop_
_geom_angle_atom_site_label_1
_geom_angle_atom_site_label_2
_geom_angle_atom_site_label_3
_geom_angle
B4 B2 B6 60.00(14)
B4 B2 B9 107.81(17)
B6 B2 B9 107.19(18)
B4 B2 B5 60.02(14)
B6 B2 B5 107.65(17)
B9 B2 B5 59.94(15)
B4 B2 B7 107.57(17)
B6 B2 B7 59.42(14)
B9 B2 B7 59.71(15)
B5 B2 B7 107.58(18)
C22 B3 B7 105.60(17)
C22 B3 B6 58.71(14)
B7 B3 B6 59.95(14)
C22 B3 B10 105.56(17)
B7 B3 B10 60.53(15)
B6 B3 B10 108.11(18)
C22 B3 B11 59.42(13)
B7 B3 B11 108.22(18)
B6 B3 B11 107.99(17)
B10 B3 B11 59.56(14)
C22 B4 C21 58.63(12)
C22 B4 B2 105.78(17)
C21 B4 B2 105.92(17)
C22 B4 B6 58.48(13)
C21 B4 B6 105.83(16)
B2 B4 B6 60.42(14)
C22 B4 B5 105.56(17)
C21 B4 B5 58.34(13)
B2 B4 B5 60.59(14)
B6 B4 B5 108.43(18)
C21 B5 B4 59.72(13)
C21 B5 B9 105.70(17)
B4 B5 B9 107.36(17)
C21 B5 B2 106.06(17)
B4 B5 B2 59.39(14)
B9 B5 B2 60.00(15)
C21 B5 B8 59.10(13)
B4 B5 B8 108.37(17)
B9 B5 B8 60.14(15)
B2 B5 B8 108.43(17)
C22 B6 B4 59.62(13)
C22 B6 B7 105.74(18)
B4 B6 B7 108.41(18)
C22 B6 B3 58.86(14)
B4 B6 B3 108.39(17)
B7 B6 B3 59.99(15)
C22 B6 B2 106.02(17)
B4 B6 B2 59.58(14)
B7 B6 B2 60.88(15)
B3 B6 B2 108.74(19)
B6 B7 B3 60.06(15)
B6 B7 B9 107.42(17)
B3 B7 B9 107.88(18)
B6 B7 B10 107.63(17)
B3 B7 B10 59.82(15)
B9 B7 B10 60.08(15)
B6 B7 B2 59.70(14)
B3 B7 B2 107.86(17)
B9 B7 B2 59.71(14)
B10 B7 B2 107.74(17)
C21 B8 B10 105.47(17)
C21 B8 B11 59.44(13)
B10 B8 B11 59.49(14)
C21 B8 B5 58.28(13)
B10 B8 B5 107.91(18)
B11 B8 B5 107.55(17)
C21 B8 B9 104.81(18)
B10 B8 B9 60.18(15)
B11 B8 B9 107.44(18)
B5 B8 B9 59.81(15)
B5 B9 B7 108.38(18)
B5 B9 B2 60.06(14)
B7 B9 B2 60.58(15)
B5 B9 B8 60.06(14)
B7 B9 B8 108.20(18)
B2 B9 B8 108.42(18)
B5 B9 B10 107.69(18)
B7 B9 B10 60.13(15)
B2 B9 B10 108.46(18)
B8 B9 B10 59.66(14)
B11 B10 B3 60.32(14)
B11 B10 B8 60.33(14)
B3 B10 B8 108.52(17)
B11 B10 B9 108.08(18)
B3 B10 B9 107.50(19)
B8 B10 B9 60.16(15)
B11 B10 B7 108.12(18)
B3 B10 B7 59.64(15)
B8 B10 B7 108.33(18)
B9 B10 B7 59.79(15)
C22 B11 C21 58.55(12)
C22 B11 B10 105.19(17)
C21 B11 B10 105.43(17)
C22 B11 B3 58.37(14)
C21 B11 B3 105.63(17)
B10 B11 B3 60.12(15)
C22 B11 B8 105.76(16)
C21 B11 B8 58.70(13)
B10 B11 B8 60.18(15)
B3 B11 B8 108.25(18)
C3 C1 C5 121.2(2)
C3 C1 C4 119.6(2)
C5 C1 C4 118.8(2)
C7 C2 C19 118.19(19)
C7 C2 C21 121.08(18)
C19 C2 C21 120.73(18)
C1 C3 C10 122.8(2)
C1 C3 C14 118.9(2)
C10 C3 C14 118.3(2)
C17 C4 C12 118.7(2)
C17 C4 C1 124.31(19)
C12 C4 C1 116.97(19)
C1 C5 C11 122.7(2)
C1 C5 C8 119.7(2)
C11 C5 C8 117.6(2)
C8 C6 C14 122.5(2)
C2 C7 C12 120.9(2)
C6 C8 C9 122.5(2)
C6 C8 C5 118.5(2)
C9 C8 C5 118.9(2)
C20 C9 C8 121.6(3)
C13 C10 C3 120.8(2)
C15 C11 C5 121.4(2)
C4 C12 C7 120.7(2)
C10 C13 C18 121.3(3)
C6 C14 C16 122.4(2)
C6 C14 C3 119.0(2)
C16 C14 C3 118.5(2)
C11 C15 C20 119.6(3)
C18 C16 C14 121.5(2)
C4 C17 C19 120.3(2)
C16 C18 C13 119.6(2)
C2 C19 C17 121.1(2)
C9 C20 C15 120.8(3)
C2 C21 C22 118.42(16)
C2 C21 B5 122.38(17)
C22 C21 B5 109.94(16)
C2 C21 B8 121.26(17)
C22 C21 B8 109.83(15)
B5 C21 B8 62.62(14)
C2 C21 B4 118.75(16)
C22 C21 B4 60.54(12)
B5 C21 B4 61.94(14)
B8 C21 B4 113.01(16)
C2 C21 B11 116.91(17)
C22 C21 B11 60.51(13)
B5 C21 B11 113.04(16)
B8 C21 B11 61.86(14)
B4 C21 B11 112.07(15)
C23 C22 C21 117.44(16)
C23 C22 B6 122.18(18)
C21 C22 B6 110.31(16)
C23 C22 B3 122.07(17)
C21 C22 B3 110.59(16)
B6 C22 B3 62.43(14)
C23 C22 B4 117.44(17)
C21 C22 B4 60.83(12)
B6 C22 B4 61.90(14)
B3 C22 B4 113.15(17)
C23 C22 B11 117.32(18)
C21 C22 B11 60.94(13)
B6 C22 B11 113.28(17)
B3 C22 B11 62.21(14)
B4 C22 B11 112.67(16)

loop_
_geom_bond_atom_site_label_1
_geom_bond_atom_site_label_2
_geom_bond_distance
B2 B4 1.756(3)
B2 B6 1.771(4)
B2 B9 1.777(4)
B2 B5 1.778(4)
B2 B7 1.792(4)
B3 C22 1.707(3)
B3 B7 1.767(4)
B3 B6 1.768(4)
B3 B10 1.770(4)
B3 B11 1.774(4)
B4 C22 1.725(3)
B4 C21 1.730(3)
B4 B6 1.764(3)
B4 B5 1.768(3)
B5 C21 1.705(3)
B5 B9 1.776(4)
B5 B8 1.780(4)
B6 C22 1.704(3)
B6 B7 1.766(4)
B7 B9 1.776(4)
B7 B10 1.783(4)
B8 C21 1.720(3)
B8 B10 1.772(4)
B8 B11 1.775(4)
B8 B9 1.781(4)
B9 B10 1.782(4)
B10 B11 1.760(4)
B11 C22 1.726(3)
B11 C21 1.733(3)
C1 C3 1.401(3)
C1 C5 1.405(3)
C1 C4 1.499(3)
C2 C7 1.383(3)
C2 C19 1.387(3)
C2 C21 1.500(3)
C3 C10 1.427(4)
C3 C14 1.438(3)
C4 C17 1.384(3)
C4 C12 1.385(3)
C5 C11 1.439(4)
C5 C8 1.437(3)
C6 C8 1.386(4)
C6 C14 1.400(4)
C7 C12 1.386(3)
C8 C9 1.418(4)
C9 C20 1.345(4)
C10 C13 1.361(3)
C11 C15 1.363(4)
C13 C18 1.424(4)
C14 C16 1.435(4)
C15 C20 1.429(4)
C16 C18 1.355(4)
C17 C19 1.390(3)
C21 C22 1.692(3)
C22 C23 1.508(3)
